data_7200475
loop_
_publ_author_name
'Liu, Ming-Li'
'Shi, Wei'
'Song, Hai-Bin'
'Cheng, Peng'
'Liao, Dai-Zheng'
'Yan, Shi-Ping'

_publ_section_title
;
 Open and closed copper chain coordination polymers with alternating
 ferromagnetic and antiferromagnetic interactions
;
_journal_issue 1
_journal_name_full CrystEngComm
_journal_page_first 102
_journal_paper_doi 10.1039/b816161p
_journal_volume 11
_journal_year 2009
_chemical_formula_sum 'C25 H26 Cu3 N2 O23'
_chemical_formula_weight 913.10
_chemical_name_systematic
;
?
;
_space_group_IT_number 14
_symmetry_cell_setting monoclinic
_symmetry_space_group_name_Hall '-P 2ybc'
_symmetry_space_group_name_H-M 'P 1 21/c 1'
_atom_sites_solution_hydrogens geom
_atom_sites_solution_primary direct
_atom_sites_solution_secondary difmap
_audit_creation_method SHELXL-97
_cell_angle_alpha 90.00
_cell_angle_beta 111.178(9)
_cell_angle_gamma 90.00
_cell_formula_units_Z 2
_cell_length_a 8.903(5)
_cell_length_b 23.565(14)
_cell_length_c 8.164(5)
_cell_measurement_reflns_used 3707
_cell_measurement_temperature 294(2)
_cell_measurement_theta_max 26.36
_cell_measurement_theta_min 2.60
_cell_volume 1597.1(16)
_computing_cell_refinement 'Bruker SMART'
_computing_data_collection 'Bruker SMART'
_computing_data_reduction 'Bruker SAINT'
_computing_molecular_graphics 'Bruker SHELXTL'
_computing_publication_material 'Bruker SHELXTL'
_computing_structure_refinement 'SHELXL-97 (Sheldrick, 1997)'
_computing_structure_solution 'SHELXS-97 (Sheldrick, 1990)'
_diffrn_ambient_temperature 294(2)
_diffrn_measured_fraction_theta_full 0.999
_diffrn_measured_fraction_theta_max 0.999
_diffrn_measurement_device_type 'CCD area detector'
_diffrn_measurement_method 'phi and omega scans'
_diffrn_radiation_monochromator graphite
_diffrn_radiation_source 'fine-focus sealed tube'
_diffrn_radiation_type MoK\a
_diffrn_radiation_wavelength 0.71073
_diffrn_reflns_av_R_equivalents 0.0427
_diffrn_reflns_av_sigmaI/netI 0.0393
_diffrn_reflns_limit_h_max 10
_diffrn_reflns_limit_h_min -10
_diffrn_reflns_limit_k_max 20
_diffrn_reflns_limit_k_min -28
_diffrn_reflns_limit_l_max 9
_diffrn_reflns_limit_l_min -9
_diffrn_reflns_number 7544
_diffrn_reflns_theta_full 25.02
_diffrn_reflns_theta_max 25.02
_diffrn_reflns_theta_min 1.73
_diffrn_standards_decay_% 0
_diffrn_standards_number 0
_exptl_absorpt_coefficient_mu 2.083
_exptl_absorpt_correction_T_max 0.7592
_exptl_absorpt_correction_T_min 0.6808
_exptl_absorpt_correction_type multi-scan
_exptl_absorpt_process_details sadabs
_exptl_crystal_colour green
_exptl_crystal_density_diffrn 1.899
_exptl_crystal_density_meas ?
_exptl_crystal_density_method 'not measured'
_exptl_crystal_description rectanglular
_exptl_crystal_F_000 922
_exptl_crystal_size_max 0.20
_exptl_crystal_size_mid 0.18
_exptl_crystal_size_min 0.14
_refine_diff_density_max 1.488
_refine_diff_density_min -0.483
_refine_diff_density_rms 0.125
_refine_ls_extinction_method none
_refine_ls_goodness_of_fit_ref 1.090
_refine_ls_hydrogen_treatment geom
_refine_ls_matrix_type full
_refine_ls_number_parameters 268
_refine_ls_number_reflns 2826
_refine_ls_number_restraints 5
_refine_ls_restrained_S_all 1.090
_refine_ls_R_factor_all 0.0456
_refine_ls_R_factor_gt 0.0372
_refine_ls_shift/su_max 0.002
_refine_ls_shift/su_mean 0.000
_refine_ls_structure_factor_coef Fsqd
_refine_ls_weighting_details 'calc w=1/[\s^2^(Fo^2^)+(0.0684P)^2^+2.2426P] where P=(Fo^2^+2Fc^2^)/3'
_refine_ls_weighting_scheme calc
_refine_ls_wR_factor_gt 0.1159
_refine_ls_wR_factor_ref 0.1212
_reflns_number_gt 2401
_reflns_number_total 2826
_reflns_threshold_expression >2sigma(I)
_cod_data_source_file b816161p.txt
_cod_data_source_block 712c2
_cod_depositor_comments
;
The following automatic conversions were performed:
'_symmetry_cell_setting' value 'Monoclinic' changed to 'monoclinic'
according to '/home/saulius/struct/CIF-dictionaries/cif_core.dic'
dictionary named 'cif_core.dic' version 2.4.1 from 2010-06-29.

Automatic conversion script
Id: cif_fix_enum 1527 2010-12-29 10:47:43Z saulius 

The following automatic conversions were performed:

'_exptl_crystal_density_meas' value 'none' was changed to '?' - the
value is perceived as not measured.

Automatic conversion script
Id: cif_fix_values 3008 2015-01-20 13:52:24Z robertas 
;
_cod_original_cell_volume 1597.1(17)
_cod_original_sg_symbol_H-M P2(1)/c
_cod_database_code 7200475

loop_
_symmetry_equiv_pos_as_xyz
'x, y, z'
'-x, y+1/2, -z+1/2'
'-x, -y, -z'
'x, -y-1/2, z-1/2'

loop_
_atom_site_label
_atom_site_type_symbol
_atom_site_fract_x
_atom_site_fract_y
_atom_site_fract_z
_atom_site_U_iso_or_equiv
_atom_site_adp_type
_atom_site_occupancy
_atom_site_symmetry_multiplicity
_atom_site_calc_flag
_atom_site_refinement_flags
_atom_site_disorder_assembly
_atom_site_disorder_group
Cu1 Cu 0.44327(5) 0.606455(19) 0.31416(6) 0.02107(18) Uani 1 1 d . . .
Cu2 Cu 0.0000 0.5000 0.5000 0.0230(2) Uani 1 2 d S . .
N1 N 0.5245(3) 0.62703(12) 0.5739(4) 0.0159(6) Uani 1 1 d . . .
O1 O 0.2956(3) 0.66954(12) 0.2628(4) 0.0287(7) Uani 1 1 d . . .
O2 O 0.2300(3) 0.75909(12) 0.2780(4) 0.0353(8) Uani 1 1 d . . .
O3 O 0.9635(4) 0.82505(14) 0.9312(5) 0.0553(11) Uani 1 1 d . . .
O4 O 0.9852(4) 0.73390(13) 1.0055(4) 0.0378(8) Uani 1 1 d . . .
H4 H 1.0483 0.7456 1.0999 0.057 Uiso 1 1 calc R . .
O5 O 0.3009(4) 0.54840(12) 0.4059(4) 0.0296(7) Uani 1 1 d . . .
O6 O 0.1799(3) 0.55172(12) 0.6033(4) 0.0270(7) Uani 1 1 d . . .
O7 O 0.3686(4) 0.58340(14) 0.0685(4) 0.0374(8) Uani 1 1 d . . .
H7 H 0.2760 0.5945 0.0183 0.056 Uiso 1 1 calc R . .
O8 O 0.6538(3) 0.57018(12) 0.3641(4) 0.0280(7) Uani 1 1 d . . .
O9 O 0.1197(3) 0.44760(11) 0.4081(4) 0.0273(7) Uani 1 1 d . . .
O10 O 0.0989(5) 0.63131(17) 0.8545(6) 0.0511(10) Uani 1 1 d D . .
O12 O 0.0550(10) 0.4330(4) 0.7662(13) 0.070(3) Uani 0.50 1 d P . .
C1 C 0.3230(5) 0.71811(17) 0.3351(5) 0.0222(8) Uani 1 1 d . . .
C2 C 0.4756(4) 0.72911(16) 0.4917(5) 0.0175(8) Uani 1 1 d . . .
C3 C 0.5209(5) 0.78558(16) 0.5262(5) 0.0210(8) Uani 1 1 d . . .
H3 H 0.4534 0.8136 0.4582 0.025 Uiso 1 1 calc R . .
C4 C 0.6620(5) 0.80151(16) 0.6574(6) 0.0239(9) Uani 1 1 d . . .
H4A H 0.6900 0.8396 0.6761 0.029 Uiso 1 1 calc R . .
C5 C 0.7619(4) 0.76007(17) 0.7615(5) 0.0213(8) Uani 1 1 d . . .
C6 C 0.7176(4) 0.70289(16) 0.7324(5) 0.0197(8) Uani 1 1 d . . .
H6 H 0.7841 0.6752 0.8034 0.024 Uiso 1 1 calc R . .
C7 C 0.5757(4) 0.68686(15) 0.5990(5) 0.0154(7) Uani 1 1 d . . .
C8 C 0.9137(5) 0.77687(17) 0.9073(6) 0.0260(9) Uani 1 1 d . . .
C9 C 0.3893(4) 0.61664(16) 0.6381(5) 0.0198(8) Uani 1 1 d . . .
H9A H 0.3248 0.6508 0.6225 0.024 Uiso 1 1 calc R . .
H9B H 0.4332 0.6079 0.7627 0.024 Uiso 1 1 calc R . .
C10 C 0.2824(4) 0.56755(16) 0.5393(5) 0.0215(8) Uani 1 1 d . . .
C11 C 0.6552(4) 0.58452(15) 0.6526(5) 0.0196(8) Uani 1 1 d . . .
H11A H 0.6097 0.5507 0.6840 0.023 Uiso 1 1 calc R . .
H11B H 0.7339 0.6000 0.7592 0.023 Uiso 1 1 calc R . .
C12 C 0.2619(5) 0.43119(15) 0.4741(6) 0.0217(9) Uani 1 1 d . . .
C13 C 0.0500(13) 0.3953(5) 0.8918(17) 0.051(3) Uani 0.50 1 d P . .
H13 H 0.111(14) 0.611(4) 0.779(11) 0.16(5) Uiso 1 1 d D . .
O11 O 0.3314(7) 0.4740(2) 0.9787(7) 0.0679(13) Uani 1 1 d D . .
H15 H 0.329(19) 0.497(8) 1.058(16) 0.40(13) Uiso 1 1 d D . .
H16 H 0.241(8) 0.475(5) 0.892(11) 0.17(5) Uiso 1 1 d D . .
H14 H 0.110(10) 0.6649(11) 0.844(11) 0.11(3) Uiso 1 1 d D . .

loop_
_atom_site_aniso_label
_atom_site_aniso_U_11
_atom_site_aniso_U_22
_atom_site_aniso_U_33
_atom_site_aniso_U_23
_atom_site_aniso_U_13
_atom_site_aniso_U_12
Cu1 0.0213(3) 0.0192(3) 0.0209(3) -0.00364(19) 0.0056(2) 0.00147(18)
Cu2 0.0123(3) 0.0204(4) 0.0373(5) -0.0096(3) 0.0104(3) -0.0038(3)
N1 0.0125(14) 0.0130(15) 0.0209(17) -0.0015(13) 0.0046(13) -0.0003(12)
O1 0.0225(15) 0.0226(15) 0.0293(16) -0.0086(12) -0.0049(13) 0.0034(12)
O2 0.0267(16) 0.0238(16) 0.0376(19) -0.0046(13) -0.0099(14) 0.0084(13)
O3 0.042(2) 0.0290(19) 0.064(3) -0.0048(17) -0.0178(18) -0.0110(16)
O4 0.0276(17) 0.0294(17) 0.0361(19) -0.0017(14) -0.0132(14) -0.0042(13)
O5 0.0336(16) 0.0244(15) 0.0357(18) -0.0133(13) 0.0185(14) -0.0120(13)
O6 0.0198(14) 0.0271(15) 0.0391(18) -0.0108(13) 0.0166(13) -0.0101(12)
O7 0.0404(19) 0.0412(19) 0.0225(16) -0.0069(14) 0.0017(14) 0.0082(15)
O8 0.0278(15) 0.0313(16) 0.0273(17) 0.0007(12) 0.0127(14) 0.0077(13)
O9 0.0140(14) 0.0238(15) 0.0446(19) -0.0078(13) 0.0111(13) 0.0004(11)
O10 0.054(2) 0.038(2) 0.048(2) -0.0124(19) 0.0027(19) 0.0030(18)
O12 0.043(5) 0.086(7) 0.070(6) -0.010(5) 0.006(4) 0.011(4)
C1 0.0189(19) 0.023(2) 0.021(2) -0.0013(16) 0.0017(16) -0.0004(16)
C2 0.0143(17) 0.0209(19) 0.0161(19) -0.0016(15) 0.0041(15) -0.0003(14)
C3 0.0204(19) 0.0162(19) 0.021(2) 0.0021(15) 0.0009(16) 0.0033(15)
C4 0.023(2) 0.0143(19) 0.030(2) -0.0024(16) 0.0049(18) -0.0050(15)
C5 0.0176(19) 0.024(2) 0.021(2) -0.0029(16) 0.0051(16) -0.0026(16)
C6 0.0166(18) 0.0192(19) 0.020(2) 0.0046(15) 0.0028(16) 0.0018(15)
C7 0.0124(17) 0.0147(18) 0.019(2) -0.0019(15) 0.0058(15) -0.0013(14)
C8 0.018(2) 0.024(2) 0.030(2) -0.0052(18) 0.0017(18) -0.0020(16)
C9 0.0159(18) 0.0204(19) 0.025(2) -0.0031(16) 0.0096(16) -0.0025(15)
C10 0.0149(18) 0.0179(19) 0.029(2) -0.0041(16) 0.0055(17) -0.0001(15)
C11 0.0179(19) 0.0135(18) 0.026(2) 0.0026(16) 0.0064(16) 0.0024(15)
C12 0.019(2) 0.0117(18) 0.035(3) -0.0019(16) 0.0103(19) -0.0038(15)
C13 0.030(5) 0.056(7) 0.062(8) -0.010(6) 0.010(5) -0.008(5)
O11 0.101(4) 0.053(3) 0.059(3) -0.008(2) 0.039(3) -0.007(2)

loop_
_atom_type_symbol
_atom_type_description
_atom_type_scat_dispersion_real
_atom_type_scat_dispersion_imag
_atom_type_scat_source
C C 0.0033 0.0016 'International Tables Vol C Tables 4.2.6.8 and 6.1.1.4'
H H 0.0000 0.0000 'International Tables Vol C Tables 4.2.6.8 and 6.1.1.4'
N N 0.0061 0.0033 'International Tables Vol C Tables 4.2.6.8 and 6.1.1.4'
O O 0.0106 0.0060 'International Tables Vol C Tables 4.2.6.8 and 6.1.1.4'
Cu Cu 0.3201 1.2651 'International Tables Vol C Tables 4.2.6.8 and 6.1.1.4'

loop_
_geom_angle_atom_site_label_1
_geom_angle_atom_site_label_2
_geom_angle_atom_site_label_3
_geom_angle
_geom_angle_site_symmetry_1
_geom_angle_site_symmetry_3
_geom_angle_publ_flag
O1 Cu1 O7 92.23(13) . . ?
O1 Cu1 O8 154.89(13) . . ?
O7 Cu1 O8 92.14(13) . . ?
O1 Cu1 N1 90.04(12) . . ?
O7 Cu1 N1 177.52(13) . . ?
O8 Cu1 N1 86.24(12) . . ?
O1 Cu1 O5 97.09(13) . . ?
O7 Cu1 O5 98.90(14) . . ?
O8 Cu1 O5 106.63(13) . . ?
N1 Cu1 O5 79.79(12) . . ?
O6 Cu2 O6 180.00(13) 3_566 . ?
O6 Cu2 O9 85.14(12) 3_566 . ?
O6 Cu2 O9 94.86(12) . . ?
O6 Cu2 O9 94.86(12) 3_566 3_566 ?
O6 Cu2 O9 85.14(12) . 3_566 ?
O9 Cu2 O9 180.00(16) . 3_566 ?
C7 N1 C11 115.4(3) . . ?
C7 N1 C9 110.8(3) . . ?
C11 N1 C9 109.9(3) . . ?
C7 N1 Cu1 110.4(2) . . ?
C11 N1 Cu1 102.5(2) . . ?
C9 N1 Cu1 107.3(2) . . ?
C1 O1 Cu1 126.3(3) . . ?
C8 O4 H4 109.5 . . ?
C10 O5 Cu1 110.6(2) . . ?
C10 O6 Cu2 127.7(3) . . ?
Cu1 O7 H7 109.5 . . ?
C12 O8 Cu1 113.0(2) 3_666 . ?
C12 O9 Cu2 130.0(3) . . ?
H13 O10 H14 117(9) . . ?
O2 C1 O1 122.2(4) . . ?
O2 C1 C2 117.1(3) . . ?
O1 C1 C2 120.7(3) . . ?
C3 C2 C7 118.6(3) . . ?
C3 C2 C1 116.2(3) . . ?
C7 C2 C1 125.2(3) . . ?
C4 C3 C2 122.4(4) . . ?
C4 C3 H3 118.8 . . ?
C2 C3 H3 118.8 . . ?
C3 C4 C5 119.2(4) . . ?
C3 C4 H4A 120.4 . . ?
C5 C4 H4A 120.4 . . ?
C4 C5 C6 119.7(4) . . ?
C4 C5 C8 119.8(4) . . ?
C6 C5 C8 120.5(3) . . ?
C7 C6 C5 121.0(3) . . ?
C7 C6 H6 119.5 . . ?
C5 C6 H6 119.5 . . ?
C6 C7 C2 119.1(3) . . ?
C6 C7 N1 121.2(3) . . ?
C2 C7 N1 119.7(3) . . ?
O3 C8 O4 124.1(4) . . ?
O3 C8 C5 123.4(4) . . ?
O4 C8 C5 112.6(3) . . ?
N1 C9 C10 111.4(3) . . ?
N1 C9 H9A 109.3 . . ?
C10 C9 H9A 109.3 . . ?
N1 C9 H9B 109.3 . . ?
C10 C9 H9B 109.3 . . ?
H9A C9 H9B 108.0 . . ?
O5 C10 O6 126.9(4) . . ?
O5 C10 C9 118.8(3) . . ?
O6 C10 C9 114.2(3) . . ?
N1 C11 C12 111.4(3) . 3_666 ?
N1 C11 H11A 109.3 . . ?
C12 C11 H11A 109.3 3_666 . ?
N1 C11 H11B 109.3 . . ?
C12 C11 H11B 109.3 3_666 . ?
H11A C11 H11B 108.0 . . ?
O9 C12 O8 126.0(4) . 3_666 ?
O9 C12 C11 116.8(4) . 3_666 ?
O8 C12 C11 117.1(3) 3_666 3_666 ?
H15 O11 H16 110(4) . . ?

loop_
_geom_bond_atom_site_label_1
_geom_bond_atom_site_label_2
_geom_bond_distance
_geom_bond_site_symmetry_2
_geom_bond_publ_flag
Cu1 O1 1.928(3) . ?
Cu1 O7 1.948(3) . ?
Cu1 O8 1.965(3) . ?
Cu1 N1 2.036(3) . ?
Cu1 O5 2.174(3) . ?
Cu2 O6 1.946(3) 3_566 ?
Cu2 O6 1.946(3) . ?
Cu2 O9 1.950(3) . ?
Cu2 O9 1.950(3) 3_566 ?
N1 C7 1.473(5) . ?
N1 C11 1.493(5) . ?
N1 C9 1.496(5) . ?
O1 C1 1.270(5) . ?
O2 C1 1.248(5) . ?
O3 C8 1.209(5) . ?
O4 C8 1.305(5) . ?
O4 H4 0.8200 . ?
O5 C10 1.243(5) . ?
O6 C10 1.261(5) . ?
O7 H7 0.8200 . ?
O8 C12 1.262(5) 3_666 ?
O9 C12 1.244(5) . ?
O10 H13 0.82(2) . ?
O10 H14 0.81(2) . ?
O12 C13 1.370(16) . ?
C1 C2 1.514(5) . ?
C2 C3 1.389(5) . ?
C2 C7 1.410(5) . ?
C3 C4 1.377(6) . ?
C3 H3 0.9300 . ?
C4 C5 1.385(6) . ?
C4 H4A 0.9300 . ?
C5 C6 1.400(5) . ?
C5 C8 1.496(5) . ?
C6 C7 1.389(5) . ?
C6 H6 0.9300 . ?
C9 C10 1.530(5) . ?
C9 H9A 0.9700 . ?
C9 H9B 0.9700 . ?
C11 C12 1.518(5) 3_666 ?
C11 H11A 0.9700 . ?
C11 H11B 0.9700 . ?
C12 O8 1.262(5) 3_666 ?
C12 C11 1.518(5) 3_666 ?
O11 H15 0.85(2) . ?
O11 H16 0.86(2) . ?
